data_4339655
loop_
_publ_author_name
'R\"ais\"anen, Minna T'
'Runeberg, Nino'
'Klinga, Martti'
'Nieger, Martin'
'Bolte, Michael'
'Pyykk\"o, Pekka'
'Leskel\"a, Markku'
'Repo, Timo'

_publ_section_title
;
 Coordination of pyridinethiols in gold(I) complexes.
;
_journal_issue 23
_journal_name_full 'Inorganic chemistry'
_journal_page_first 9954
_journal_page_last 9960
_journal_paper_doi 10.1021/ic700453t
_journal_volume 46
_journal_year 2007
_chemical_formula_moiety 'C5 H5 N S'
_chemical_formula_sum 'C5 H5 N S'
_chemical_formula_weight 111.16
_chemical_name_systematic
; 
 pyridine-4-thione 
;
_space_group_IT_number 14
_symmetry_cell_setting monoclinic
_symmetry_space_group_name_Hall '-P 2ybc'
_symmetry_space_group_name_H-M 'P 1 21/c 1'
_atom_sites_solution_hydrogens geom
_atom_sites_solution_primary direct
_atom_sites_solution_secondary difmap
_audit_creation_method SHELXL-97
_cell_angle_alpha 90.00
_cell_angle_beta 90.41(3)
_cell_angle_gamma 90.00
_cell_formula_units_Z 4
_cell_length_a 7.214(1)
_cell_length_b 6.158(1)
_cell_length_c 11.691(2)
_cell_measurement_reflns_used 907
_cell_measurement_temperature 173(2)
_cell_measurement_theta_max 25.00
_cell_measurement_theta_min 2.82
_cell_volume 519.35(14)
_computing_cell_refinement 'COLLECT (Nonius-Delft, 2002)'
_computing_data_collection 'COLLECT (Nonius-Delft, 2002)'
_computing_data_reduction 'COLLECT (Nonius-Delft, 2002)'
_computing_molecular_graphics 'SHELXTL (Sheldrick, 1990)'
_computing_publication_material 'SHELXTL (Sheldrick, 1997)'
_computing_structure_refinement 'SHELX97 (Sheldrick, 1997)'
_computing_structure_solution 'SHELX97 (Sheldrick, 1997)'
_diffrn_ambient_temperature 173(2)
_diffrn_measured_fraction_theta_full 0.992
_diffrn_measured_fraction_theta_max 0.992
_diffrn_measurement_device_type KappaCCD
_diffrn_measurement_method CCD
_diffrn_radiation_monochromator graphite
_diffrn_radiation_source 'fine-focus sealed tube'
_diffrn_radiation_type MoK\a
_diffrn_radiation_wavelength 0.71073
_diffrn_reflns_av_R_equivalents 0.0431
_diffrn_reflns_av_sigmaI/netI 0.0577
_diffrn_reflns_limit_h_max 6
_diffrn_reflns_limit_h_min -8
_diffrn_reflns_limit_k_max 7
_diffrn_reflns_limit_k_min -5
_diffrn_reflns_limit_l_max 13
_diffrn_reflns_limit_l_min -9
_diffrn_reflns_number 2227
_diffrn_reflns_theta_full 25.00
_diffrn_reflns_theta_max 25.00
_diffrn_reflns_theta_min 2.82
_exptl_absorpt_coefficient_mu 0.472
_exptl_absorpt_correction_T_max 0.958
_exptl_absorpt_correction_T_min 0.890
_exptl_absorpt_correction_type multi-scan
_exptl_absorpt_process_details 'SADABS (Sheldrick, 1996)'
_exptl_crystal_colour yellow
_exptl_crystal_density_diffrn 1.422
_exptl_crystal_density_method 'not measured'
_exptl_crystal_description plate
_exptl_crystal_F_000 232
_exptl_crystal_size_max 0.25
_exptl_crystal_size_mid 0.20
_exptl_crystal_size_min 0.10
_refine_diff_density_max 0.281
_refine_diff_density_min -0.297
_refine_diff_density_rms 0.060
_refine_ls_extinction_method none
_refine_ls_goodness_of_fit_ref 1.136
_refine_ls_hydrogen_treatment constr
_refine_ls_matrix_type full
_refine_ls_number_parameters 64
_refine_ls_number_reflns 907
_refine_ls_number_restraints 0
_refine_ls_restrained_S_all 1.136
_refine_ls_R_factor_all 0.0567
_refine_ls_R_factor_gt 0.0369
_refine_ls_shift/su_max 0.001
_refine_ls_shift/su_mean 0.000
_refine_ls_structure_factor_coef Fsqd
_refine_ls_weighting_details 'calc w=1/[\s^2^(Fo^2^)+(0.0329P)^2^+0.0000P] where P=(Fo^2^+2Fc^2^)/3'
_refine_ls_weighting_scheme calc
_refine_ls_wR_factor_gt 0.0794
_refine_ls_wR_factor_ref 0.0848
_reflns_number_gt 697
_reflns_number_total 907
_reflns_threshold_expression >2sigma(I)
_cod_data_source_file ic700453t-file007.cif
_cod_data_source_block 14
_cod_depositor_comments
;
The following automatic conversions were performed:
'_atom_site_symetry_multiplicity' tag replaced with
'_atom_site_symmetry_multiplicity'.

Automatic conversion script
Id: cif_correct_tags 1440 2010-10-19 06:21:57Z saulius 
;
_cod_original_cell_volume 519.4(2)
_cod_original_sg_symbol_H-M 'P 21/c'
_cod_database_code 4339655

loop_
_symmetry_equiv_pos_as_xyz
'x, y, z'
'-x, y+1/2, -z+1/2'
'-x, -y, -z'
'x, -y-1/2, z-1/2'

loop_
_atom_site_label
_atom_site_type_symbol
_atom_site_fract_x
_atom_site_fract_y
_atom_site_fract_z
_atom_site_U_iso_or_equiv
_atom_site_adp_type
_atom_site_occupancy
_atom_site_symmetry_multiplicity
_atom_site_calc_flag
_atom_site_refinement_flags
S1 S 0.74632(9) 0.16333(9) 0.54010(5) 0.0245(2) Uani 1 1 d .
N1 N 0.7521(3) -0.3109(3) 0.83478(18) 0.0242(5) Uani 1 1 d .
H1A H 0.7532 -0.4034 0.8922 0.029 Uiso 1 1 calc R
C4 C 0.8221(3) -0.3704(4) 0.7324(2) 0.0237(6) Uani 1 1 d .
H4A H 0.8712 -0.5125 0.7233 0.028 Uiso 1 1 calc R
C3 C 0.6805(3) -0.1094(4) 0.8493(2) 0.0234(6) Uani 1 1 d .
H3A H 0.6318 -0.0692 0.9216 0.028 Uiso 1 1 calc R
C5 C 0.8236(3) -0.2304(3) 0.6419(2) 0.0198(6) Uani 1 1 d .
H5A H 0.8751 -0.2756 0.5713 0.024 Uiso 1 1 calc R
C2 C 0.6774(3) 0.0359(4) 0.7617(2) 0.0194(6) Uani 1 1 d .
H2A H 0.6265 0.1761 0.7740 0.023 Uiso 1 1 calc R
C1 C 0.7486(3) -0.0170(3) 0.6522(2) 0.0185(6) Uani 1 1 d .

loop_
_atom_site_aniso_label
_atom_site_aniso_U_11
_atom_site_aniso_U_22
_atom_site_aniso_U_33
_atom_site_aniso_U_23
_atom_site_aniso_U_13
_atom_site_aniso_U_12
S1 0.0374(4) 0.0173(3) 0.0187(4) 0.0016(3) 0.0027(3) 0.0012(3)
N1 0.0319(12) 0.0218(11) 0.0188(12) 0.0062(9) -0.0023(10) -0.0022(9)
C4 0.0221(14) 0.0203(13) 0.0287(16) -0.0029(11) -0.0051(12) -0.0010(10)
C3 0.0233(14) 0.0270(14) 0.0198(15) -0.0029(11) 0.0020(11) -0.0029(10)
C5 0.0239(13) 0.0171(12) 0.0184(15) -0.0019(10) 0.0007(11) 0.0003(10)
C2 0.0225(13) 0.0173(13) 0.0183(14) -0.0031(10) 0.0004(11) -0.0004(10)
C1 0.0180(12) 0.0172(11) 0.0202(14) -0.0028(11) -0.0033(10) -0.0035(10)

loop_
_atom_type_symbol
_atom_type_description
_atom_type_scat_dispersion_real
_atom_type_scat_dispersion_imag
_atom_type_scat_source
C C 0.0033 0.0016 'International Tables Vol C Tables 4.2.6.8 and 6.1.1.4'
H H 0.0000 0.0000 'International Tables Vol C Tables 4.2.6.8 and 6.1.1.4'
N N 0.0061 0.0033 'International Tables Vol C Tables 4.2.6.8 and 6.1.1.4'
S S 0.1246 0.1234 'International Tables Vol C Tables 4.2.6.8 and 6.1.1.4'

loop_
_geom_angle_atom_site_label_1
_geom_angle_atom_site_label_2
_geom_angle_atom_site_label_3
_geom_angle
C4 N1 C3 120.3(2)
C4 N1 H1A 119.9
C3 N1 H1A 119.9
N1 C4 C5 121.3(2)
N1 C4 H4A 119.4
C5 C4 H4A 119.4
N1 C3 C2 120.8(2)
N1 C3 H3A 119.6
C2 C3 H3A 119.6
C4 C5 C1 120.8(2)
C4 C5 H5A 119.6
C1 C5 H5A 119.6
C3 C2 C1 121.6(2)
C3 C2 H2A 119.2
C1 C2 H2A 119.2
C2 C1 C5 115.2(2)
C2 C1 S1 122.54(17)
C5 C1 S1 122.23(18)

loop_
_geom_bond_atom_site_label_1
_geom_bond_atom_site_label_2
_geom_bond_distance
S1 C1 1.717(2)
N1 C4 1.353(3)
N1 C3 1.355(3)
N1 H1A 0.8800
C4 C5 1.364(3)
C4 H4A 0.9500
C3 C2 1.361(3)
C3 H3A 0.9500
C5 C1 1.426(3)
C5 H5A 0.9500
C2 C1 1.421(3)
C2 H2A 0.9500

loop_
_geom_torsion_atom_site_label_1
_geom_torsion_atom_site_label_2
_geom_torsion_atom_site_label_3
_geom_torsion_atom_site_label_4
_geom_torsion
C3 N1 C4 C5 0.4(3)
C4 N1 C3 C2 0.0(3)
N1 C4 C5 C1 -0.9(3)
N1 C3 C2 C1 0.0(3)
C3 C2 C1 C5 -0.5(3)
C3 C2 C1 S1 179.97(18)
C4 C5 C1 C2 0.9(3)
C4 C5 C1 S1 -179.53(19)
